data_4338424
loop_
_publ_author_name
'Miyake, Ryosuke'
'Shionoya, Mitsuhiko'

_publ_section_title
;
 Concerted ligand exchange and the roles of counter anions in the
 reversible structural switching of crystalline Peptide
 metallo-macrocycles.
;
_journal_issue 11
_journal_name_full 'Inorganic chemistry'
_journal_page_first 5717
_journal_page_last 5723
_journal_paper_doi 10.1021/ic500478p
_journal_volume 53
_journal_year 2014
_chemical_formula_sum 'C48 H110.02 B8 F32 N28 Ni4 O13.01'
_chemical_formula_weight 2221.17
_chemical_name_systematic
; 
 ? 
;
_space_group_IT_number 82
_symmetry_cell_setting tetragonal
_symmetry_space_group_name_Hall 'I -4'
_symmetry_space_group_name_H-M 'I -4'
_atom_sites_solution_hydrogens geom
_atom_sites_solution_primary direct
_atom_sites_solution_secondary difmap
_audit_creation_method SHELXL-97
_cell_angle_alpha 90.00
_cell_angle_beta 90.00
_cell_angle_gamma 90.00
_cell_formula_units_Z 2
_cell_length_a 15.7242(13)
_cell_length_b 15.7242(13)
_cell_length_c 19.8292(17)
_cell_measurement_reflns_used 6036
_cell_measurement_temperature 333
_cell_measurement_theta_max 24.65
_cell_measurement_theta_min 2.59
_cell_volume 4902.8(7)
_computing_cell_refinement 'APEX2 (Bruker AXS, 2006)'
_computing_data_collection 'APEX2 (Bruker AXS, 2006)'
_computing_data_reduction 'SAINT (Bruker AXS, 2004)'
_computing_molecular_graphics 'XSHEL (Bruker AXS,2002)'
_computing_publication_material 'XCIF (Bruker AXS, 2001)'
_computing_structure_refinement 'SHELXL-97 (Sheldrick, 1997)'
_computing_structure_solution 'SHELXS-97 (Sheldrick, 1997)'
_diffrn_ambient_temperature 333
_diffrn_detector_area_resol_mean 8.333
_diffrn_measured_fraction_theta_full 0.999
_diffrn_measured_fraction_theta_max 0.999
_diffrn_measurement_device_type 'Bruker APEXII CCD area detector'
_diffrn_measurement_method 'phi and omega scans'
_diffrn_radiation_monochromator 'Bruker Helios multilayer confocal mirror'
_diffrn_radiation_source 'Bruker TXS fine-focus rotating anode'
_diffrn_radiation_type MoK\a
_diffrn_radiation_wavelength 0.71073
_diffrn_reflns_av_R_equivalents 0.0374
_diffrn_reflns_av_sigmaI/netI 0.0575
_diffrn_reflns_limit_h_max 21
_diffrn_reflns_limit_h_min -20
_diffrn_reflns_limit_k_max 18
_diffrn_reflns_limit_k_min -21
_diffrn_reflns_limit_l_max 25
_diffrn_reflns_limit_l_min -26
_diffrn_reflns_number 17177
_diffrn_reflns_theta_full 28.97
_diffrn_reflns_theta_max 28.97
_diffrn_reflns_theta_min 1.65
_exptl_absorpt_coefficient_mu 0.881
_exptl_absorpt_correction_T_max 0.8792
_exptl_absorpt_correction_T_min 0.7843
_exptl_absorpt_correction_type empirical
_exptl_absorpt_process_details
;
SADABS Sheldrick 1996
;
_exptl_crystal_colour purple
_exptl_crystal_density_diffrn 1.507
_exptl_crystal_density_method 'not measured'
_exptl_crystal_description prismatic
_exptl_crystal_F_000 2284
_exptl_crystal_size_max 0.29
_exptl_crystal_size_mid 0.20
_exptl_crystal_size_min 0.15
_refine_diff_density_max 0.897
_refine_diff_density_min -0.375
_refine_diff_density_rms 0.096
_refine_ls_abs_structure_details 'Flack H D (1983), Acta Cryst. A39, 876-881'
_refine_ls_abs_structure_Flack 0.01(2)
_refine_ls_extinction_method none
_refine_ls_goodness_of_fit_ref 1.001
_refine_ls_hydrogen_treatment constr
_refine_ls_matrix_type full
_refine_ls_number_parameters 397
_refine_ls_number_reflns 6478
_refine_ls_number_restraints 268
_refine_ls_restrained_S_all 1.009
_refine_ls_R_factor_all 0.1000
_refine_ls_R_factor_gt 0.0631
_refine_ls_shift/su_max 0.001
_refine_ls_shift/su_mean 0.000
_refine_ls_structure_factor_coef Fsqd
_refine_ls_weighting_details 'calc w=1/[\s^2^(Fo^2^)+(0.1068P)^2^+0.0000P] where P=(Fo^2^+2Fc^2^)/3'
_refine_ls_weighting_scheme calc
_refine_ls_wR_factor_gt 0.1556
_refine_ls_wR_factor_ref 0.1754
_reflns_number_gt 4177
_reflns_number_total 6478
_reflns_threshold_expression >2sigma(I)
_cod_data_source_file ic500478p_si_002.cif
_cod_data_source_block i-4_333K
_cod_depositor_comments
;
The following automatic conversions were performed:

'_symmetry_cell_setting' value 'Tetragonal' changed to 'tetragonal'
according to
/usr/data/users/saulius/crontab/automatic-downloads/rss-feeds/ACS/lib/dictionaries/cif_core.dic
dictionary named 'cif_core.dic' version 2.4.2 from 2011-04-26.

Automatic conversion script
Id: cif_fix_values 2281 2013-09-26 08:29:07Z andrius 

 Adding full bibliography for 4338420--4338426.cif.
;
_cod_original_sg_symbol_H-M 'I-4   '
_cod_database_code 4338424

loop_
_symmetry_equiv_pos_as_xyz
'x, y, z'
'-x, -y, z'
'y, -x, -z'
'-y, x, -z'
'x+1/2, y+1/2, z+1/2'
'-x+1/2, -y+1/2, z+1/2'
'y+1/2, -x+1/2, -z+1/2'
'-y+1/2, x+1/2, -z+1/2'

loop_
_atom_site_label
_atom_site_type_symbol
_atom_site_fract_x
_atom_site_fract_y
_atom_site_fract_z
_atom_site_U_iso_or_equiv
_atom_site_adp_type
_atom_site_occupancy
_atom_site_symmetry_multiplicity
_atom_site_calc_flag
_atom_site_refinement_flags
_atom_site_disorder_assembly
_atom_site_disorder_group
C1A C 0.7483(14) 1.0931(11) 0.8353(13) 0.112(6) Uani 0.455(19) 1 d PDU A 1
H1A H 0.7452 1.1304 0.8735 0.168 Uiso 0.455(19) 1 calc PR A 1
H1B H 0.6924 1.0731 0.8242 0.168 Uiso 0.455(19) 1 calc PR A 1
H1C H 0.7716 1.1234 0.7975 0.168 Uiso 0.455(19) 1 calc PR A 1
C2A C 0.8057(12) 1.0171(9) 0.8522(11) 0.080(4) Uani 0.455(19) 1 d PDU A 1
C1B C 0.7119(14) 1.0835(11) 0.7950(12) 0.120(5) Uani 0.545(19) 1 d PDU A 2
H1D H 0.7093 1.0779 0.7468 0.180 Uiso 0.545(19) 1 calc PR A 2
H1E H 0.7279 1.1406 0.8065 0.180 Uiso 0.545(19) 1 calc PR A 2
H1F H 0.6572 1.0709 0.8140 0.180 Uiso 0.545(19) 1 calc PR A 2
C2B C 0.7786(9) 1.0207(8) 0.8234(9) 0.078(4) Uani 0.545(19) 1 d PDU A 2
C3 C 0.8182(7) 0.9025(6) 0.9157(5) 0.119(4) Uani 1 1 d . . .
H3A H 0.8232 0.9048 0.9644 0.143 Uiso 1 1 calc R A 1
H3B H 0.8752 0.9102 0.8980 0.143 Uiso 1 1 calc R A 1
C4 C 0.7923(4) 0.8102(4) 0.8982(3) 0.0729(17) Uani 1 1 d . A .
C5 C 0.8535(5) 0.7517(5) 0.9374(4) 0.095(2) Uani 1 1 d . . .
H5A H 0.9111 0.7728 0.9315 0.115 Uiso 1 1 calc R A .
H5B H 0.8400 0.7553 0.9850 0.115 Uiso 1 1 calc R . .
C6 C 0.6978(5) 0.7979(4) 0.9210(4) 0.097(3) Uani 1 1 d . . .
H6A H 0.6879 0.8310 0.9616 0.117 Uiso 1 1 calc R A .
H6B H 0.6604 0.8195 0.8861 0.117 Uiso 1 1 calc R . .
C7 C 0.7980(3) 0.7876(3) 0.8231(3) 0.0597(12) Uani 1 1 d . . .
C8 C 0.8493(3) 0.8233(3) 0.7107(3) 0.0542(11) Uani 1 1 d . . .
H8A H 0.8293 0.8742 0.6882 0.065 Uiso 1 1 calc R A .
H8B H 0.8121 0.7769 0.6978 0.065 Uiso 1 1 calc R . .
C9 C 0.9410(3) 0.8031(3) 0.6855(2) 0.0474(9) Uani 1 1 d . A .
C10 C 1.0011(3) 0.8705(3) 0.7147(3) 0.0603(12) Uani 1 1 d . . .
H10A H 0.9742 0.9259 0.7111 0.072 Uiso 1 1 calc R A .
H10B H 1.0100 0.8588 0.7622 0.072 Uiso 1 1 calc R . .
C11 C 0.9357(3) 0.8069(3) 0.6088(2) 0.0565(11) Uani 1 1 d . . .
H11A H 0.8868 0.7741 0.5944 0.068 Uiso 1 1 calc R A .
H11B H 0.9260 0.8655 0.5955 0.068 Uiso 1 1 calc R . .
C12 C 0.9715(3) 0.7143(3) 0.7060(2) 0.0466(9) Uani 1 1 d . . .
N1A N 0.7788(11) 0.9646(9) 0.8995(9) 0.073(4) Uani 0.455(19) 1 d PDU A 1
H1G H 0.7314 0.9752 0.9194 0.087 Uiso 0.455(19) 1 calc PR A 1
N1B N 0.7526(9) 0.9713(7) 0.8730(8) 0.075(3) Uani 0.545(19) 1 d PDU A 2
H1H H 0.6999 0.9735 0.8846 0.090 Uiso 0.545(19) 1 calc PR A 2
N2 N 0.8512(3) 0.6625(4) 0.9170(3) 0.0777(13) Uani 1 1 d . A .
H2A H 0.8596 0.6301 0.9539 0.093 Uiso 1 1 calc R . .
H2B H 0.8947 0.6528 0.8886 0.093 Uiso 1 1 calc R . .
N3 N 0.6764(3) 0.7073(3) 0.9347(3) 0.0671(12) Uani 1 1 d . A .
H3C H 0.6197 0.7005 0.9310 0.081 Uiso 1 1 calc R . .
H3D H 0.6911 0.6947 0.9774 0.081 Uiso 1 1 calc R . .
N4 N 0.8426(3) 0.8359(2) 0.7831(2) 0.0609(10) Uani 1 1 d . A .
H4 H 0.8698 0.8778 0.8007 0.073 Uiso 1 1 calc R . .
N5 N 1.0849(3) 0.8735(3) 0.6801(2) 0.0621(10) Uani 1 1 d . A .
H5C H 1.1249 0.8863 0.7110 0.074 Uiso 1 1 calc R . .
H5D H 1.0838 0.9162 0.6499 0.074 Uiso 1 1 calc R . .
N6 N 1.0105(3) 0.7755(3) 0.5730(2) 0.0605(10) Uani 1 1 d . A .
H6C H 1.0214 0.8110 0.5384 0.073 Uiso 1 1 calc R . .
H6D H 0.9979 0.7244 0.5553 0.073 Uiso 1 1 calc R . .
N7 N 0.9199(3) 0.6606(2) 0.7354(2) 0.0601(11) Uani 1 1 d . A .
H7A H 0.9378 0.6109 0.7468 0.072 Uiso 1 1 calc R . .
H7B H 0.8681 0.6749 0.7434 0.072 Uiso 1 1 calc R . .
Ni1 Ni 0.73692(3) 0.62206(3) 0.86950(3) 0.05184(18) Uani 1 1 d . . .
O1A O 0.8749(12) 1.0064(12) 0.8232(11) 0.101(5) Uani 0.455(19) 1 d PDU A 1
O1B O 0.8493(8) 1.0111(8) 0.7969(7) 0.076(3) Uani 0.545(19) 1 d PDU A 2
O2 O 0.7626(2) 0.72199(19) 0.80289(18) 0.0575(8) Uani 1 1 d . A .
O3 O 1.04657(19) 0.6940(2) 0.69426(18) 0.0574(8) Uani 1 1 d . A .
B1 B 1.0000 0.0000 0.5000 0.062(3) Uani 1 4 d S . .
B2 B 0.2891(5) 0.0510(6) 0.5944(5) 0.091(2) Uani 1 1 d . . .
F1 F 0.9400(3) 0.0391(4) 0.5366(3) 0.140(2) Uani 1 1 d . . .
F2 F 0.3264(6) 0.0577(5) 0.6526(4) 0.191(4) Uani 1 1 d . . .
F3 F 0.2706(4) 0.1254(4) 0.5660(3) 0.146(2) Uani 1 1 d . . .
F4 F 0.3418(4) 0.0076(5) 0.5486(3) 0.158(2) Uani 1 1 d . . .
F5 F 0.2169(5) 0.0062(4) 0.6003(5) 0.178(3) Uani 1 1 d . . .
B3C B -0.2205(16) 0.5955(17) 0.6083(11) 0.186(5) Uani 0.252(6) 1 d PDU B 1
F6C F -0.160(2) 0.637(2) 0.5742(18) 0.193(6) Uani 0.252(6) 1 d PDU B 1
F7C F -0.285(2) 0.573(2) 0.5682(16) 0.177(7) Uani 0.252(6) 1 d PDU B 1
F8C F -0.246(2) 0.6508(19) 0.6558(17) 0.190(8) Uani 0.252(6) 1 d PDU B 1
O4SA O 1.0000 0.5000 0.7500 0.076(6) Uani 0.368(24) 4 d PU C 1
F6B F -0.0913(11) 0.6054(12) 0.5849(8) 0.202(6) Uani 0.498(6) 1 d PDU D 2
F9B F -0.1879(9) 0.5277(7) 0.6386(7) 0.215(4) Uani 0.7500(3) 1 d PDU D 2
B3B B -0.1746(10) 0.5783(11) 0.5841(7) 0.181(5) Uani 0.498(6) 1 d PDU D 2
F8B F -0.2209(12) 0.6524(10) 0.5875(9) 0.195(5) Uani 0.498(6) 1 d PDU D 2
F7B F -0.1896(9) 0.5305(8) 0.5286(6) 0.162(4) Uani 0.498(6) 1 d PDU D 2
O4SB O 1.0000 0.5000 0.6885(11) 0.077(6) Uani 0.320(18) 2 d PU E 2

loop_
_atom_site_aniso_label
_atom_site_aniso_U_11
_atom_site_aniso_U_22
_atom_site_aniso_U_33
_atom_site_aniso_U_23
_atom_site_aniso_U_13
_atom_site_aniso_U_12
C1A 0.118(9) 0.097(8) 0.120(9) -0.005(7) 0.016(7) 0.010(7)
C2A 0.093(7) 0.051(5) 0.096(8) -0.008(6) 0.010(6) 0.004(5)
C1B 0.128(9) 0.098(7) 0.133(9) 0.000(7) 0.015(7) 0.011(7)
C2B 0.087(6) 0.054(5) 0.092(7) -0.015(5) 0.018(6) 0.004(5)
C3 0.148(7) 0.095(6) 0.115(6) -0.056(5) 0.069(6) -0.056(6)
C4 0.085(4) 0.066(3) 0.068(3) -0.029(3) 0.032(3) -0.023(3)
C5 0.106(5) 0.096(5) 0.085(5) -0.029(4) 0.020(4) -0.045(4)
C6 0.113(5) 0.065(3) 0.114(6) -0.033(3) 0.065(5) -0.024(3)
C7 0.053(2) 0.055(3) 0.071(3) -0.014(2) 0.022(2) -0.003(2)
C8 0.049(2) 0.049(2) 0.065(3) 0.007(2) 0.012(2) 0.0090(18)
C9 0.042(2) 0.042(2) 0.058(3) 0.0054(18) 0.0024(18) 0.0057(16)
C10 0.059(3) 0.049(2) 0.074(3) -0.002(2) 0.016(2) -0.001(2)
C11 0.057(2) 0.054(2) 0.058(3) 0.007(2) -0.001(2) 0.008(2)
C12 0.049(2) 0.0410(19) 0.050(2) 0.0049(17) -0.0004(17) 0.0033(16)
N1A 0.084(7) 0.068(6) 0.068(7) -0.015(6) 0.010(6) 0.005(6)
N1B 0.087(6) 0.059(5) 0.079(7) -0.016(5) 0.017(6) 0.000(4)
N2 0.072(3) 0.088(3) 0.073(3) -0.012(3) 0.012(2) -0.018(2)
N3 0.072(3) 0.061(2) 0.068(3) -0.017(2) 0.028(2) -0.015(2)
N4 0.065(2) 0.0435(19) 0.074(3) -0.0082(18) 0.019(2) -0.0063(17)
N5 0.049(2) 0.057(2) 0.080(3) -0.006(2) 0.0054(19) -0.0076(17)
N6 0.063(2) 0.068(2) 0.051(2) 0.0021(18) 0.0039(18) 0.0044(19)
N7 0.053(2) 0.0459(19) 0.081(3) 0.0148(18) 0.0138(19) 0.0028(16)
Ni1 0.0485(3) 0.0520(3) 0.0550(3) -0.0089(3) 0.0120(2) -0.0073(2)
O1A 0.115(9) 0.068(6) 0.120(9) -0.003(7) 0.024(7) -0.010(6)
O1B 0.090(6) 0.053(4) 0.086(6) -0.009(4) 0.035(5) -0.014(4)
O2 0.0615(18) 0.0485(16) 0.062(2) -0.0118(14) 0.0146(15) -0.0082(14)
O3 0.0477(16) 0.0506(16) 0.074(2) 0.0216(15) 0.0088(15) 0.0064(13)
B1 0.060(4) 0.060(4) 0.065(7) 0.000 0.000 0.000
B2 0.079(5) 0.090(5) 0.105(6) -0.022(5) -0.023(4) 0.000(4)
F1 0.115(3) 0.142(4) 0.162(5) -0.071(4) 0.062(3) -0.019(3)
F2 0.273(9) 0.158(5) 0.141(5) 0.012(4) -0.117(6) -0.024(6)
F3 0.169(5) 0.139(5) 0.130(4) 0.034(4) 0.014(4) 0.012(4)
F4 0.118(4) 0.196(6) 0.160(5) 0.001(5) 0.002(4) 0.048(4)
F5 0.162(6) 0.154(5) 0.217(8) -0.053(5) 0.029(5) -0.054(5)
B3C 0.195(8) 0.180(8) 0.182(7) 0.003(6) -0.008(6) -0.007(6)
F6C 0.197(9) 0.192(9) 0.191(9) 0.000(7) 0.002(7) -0.007(7)
F7C 0.191(10) 0.168(10) 0.172(10) -0.014(8) -0.011(8) -0.014(8)
F8C 0.186(10) 0.195(10) 0.189(10) -0.014(8) -0.007(8) 0.006(8)
O4SA 0.070(6) 0.070(6) 0.090(9) 0.000 0.000 0.000
F6B 0.204(9) 0.200(9) 0.202(9) -0.009(7) -0.013(7) -0.019(7)
F9B 0.266(8) 0.182(7) 0.196(7) -0.001(6) -0.024(7) -0.026(6)
B3B 0.196(7) 0.172(7) 0.176(7) 0.007(6) -0.012(6) -0.011(6)
F8B 0.196(8) 0.197(7) 0.194(7) -0.009(6) -0.002(6) -0.010(6)
F7B 0.198(8) 0.148(7) 0.138(7) 0.045(6) -0.054(6) -0.025(6)
O4SB 0.076(8) 0.064(7) 0.093(8) 0.000 0.000 0.001(6)

loop_
_atom_type_symbol
_atom_type_description
_atom_type_scat_dispersion_real
_atom_type_scat_dispersion_imag
_atom_type_scat_source
C C 0.0033 0.0016 'International Tables Vol C Tables 4.2.6.8 and 6.1.1.4'
H H 0.0000 0.0000 'International Tables Vol C Tables 4.2.6.8 and 6.1.1.4'
B B 0.0013 0.0007 'International Tables Vol C Tables 4.2.6.8 and 6.1.1.4'
N N 0.0061 0.0033 'International Tables Vol C Tables 4.2.6.8 and 6.1.1.4'
O O 0.0106 0.0060 'International Tables Vol C Tables 4.2.6.8 and 6.1.1.4'
F F 0.0171 0.0103 'International Tables Vol C Tables 4.2.6.8 and 6.1.1.4'
Ni Ni 0.3393 1.1124 'International Tables Vol C Tables 4.2.6.8 and 6.1.1.4'

loop_
_geom_angle_atom_site_label_1
_geom_angle_atom_site_label_2
_geom_angle_atom_site_label_3
_geom_angle
_geom_angle_site_symmetry_1
_geom_angle_site_symmetry_3
O1A C2A N1A 121.6(17) . .
O1A C2A C1A 121.3(16) . .
N1A C2A C1A 117.1(13) . .
C2B C1B H1D 109.5 . .
C2B C1B H1E 109.5 . .
H1D C1B H1E 109.5 . .
C2B C1B H1F 109.5 . .
H1D C1B H1F 109.5 . .
H1E C1B H1F 109.5 . .
O1B C2B N1B 121.5(13) . .
O1B C2B C1B 122.1(14) . .
N1B C2B C1B 115.9(12) . .
N1A C3 C4 124.5(12) . .
N1A C3 N1B 17.4(9) . .
C4 C3 N1B 108.8(8) . .
N1A C3 H3A 106.2 . .
C4 C3 H3A 106.2 . .
N1B C3 H3A 121.1 . .
N1A C3 H3B 106.2 . .
C4 C3 H3B 106.2 . .
N1B C3 H3B 107.4 . .
H3A C3 H3B 106.4 . .
C7 C4 C5 108.3(5) . .
C7 C4 C3 114.9(6) . .
C5 C4 C3 106.4(7) . .
C7 C4 C6 107.9(5) . .
C5 C4 C6 111.9(6) . .
C3 C4 C6 107.5(5) . .
N2 C5 C4 114.7(6) . .
N2 C5 H5A 108.6 . .
C4 C5 H5A 108.6 . .
N2 C5 H5B 108.6 . .
C4 C5 H5B 108.6 . .
H5A C5 H5B 107.6 . .
N3 C6 C4 112.7(6) . .
N3 C6 H6A 109.1 . .
C4 C6 H6A 109.1 . .
N3 C6 H6B 109.1 . .
C4 C6 H6B 109.1 . .
H6A C6 H6B 107.8 . .
O2 C7 N4 122.0(5) . .
O2 C7 C4 118.8(5) . .
N4 C7 C4 119.1(4) . .
N4 C8 C9 114.4(4) . .
N4 C8 H8A 108.7 . .
C9 C8 H8A 108.7 . .
N4 C8 H8B 108.7 . .
C9 C8 H8B 108.7 . .
H8A C8 H8B 107.6 . .
C11 C9 C12 108.5(4) . .
C11 C9 C10 112.5(4) . .
C12 C9 C10 109.7(4) . .
C11 C9 C8 105.2(4) . .
C12 C9 C8 113.0(3) . .
C10 C9 C8 107.9(4) . .
N5 C10 C9 113.2(4) . .
N5 C10 H10A 108.9 . .
C9 C10 H10A 108.9 . .
N5 C10 H10B 108.9 . .
C9 C10 H10B 108.9 . .
H10A C10 H10B 107.8 . .
N6 C11 C9 115.4(4) . .
N6 C11 H11A 108.4 . .
C9 C11 H11A 108.4 . .
N6 C11 H11B 108.4 . .
C9 C11 H11B 108.4 . .
H11A C11 H11B 107.5 . .
O3 C12 N7 120.4(4) . .
O3 C12 C9 118.8(4) . .
N7 C12 C9 120.8(4) . .
C3 N1A C2A 122.3(14) . .
C3 N1A H1G 118.8 . .
C2A N1A H1G 118.8 . .
C2B N1B C3 123.5(10) . .
C2B N1B H1H 118.2 . .
C3 N1B H1H 118.2 . .
C5 N2 Ni1 115.6(5) . .
C5 N2 H2A 108.4 . .
Ni1 N2 H2A 108.4 . .
C5 N2 H2B 108.4 . .
Ni1 N2 H2B 108.4 . .
H2A N2 H2B 107.5 . .
C6 N3 Ni1 113.4(3) . .
C6 N3 H3C 108.9 . .
Ni1 N3 H3C 108.9 . .
C6 N3 H3D 108.9 . .
Ni1 N3 H3D 108.9 . .
H3C N3 H3D 107.7 . .
C7 N4 C8 124.1(4) . .
C7 N4 H4 117.9 . .
C8 N4 H4 117.9 . .
C10 N5 Ni1 116.2(3) . 7_566
C10 N5 H5C 108.2 . .
Ni1 N5 H5C 108.2 7_566 .
C10 N5 H5D 108.2 . .
Ni1 N5 H5D 108.2 7_566 .
H5C N5 H5D 107.4 . .
C11 N6 Ni1 116.1(3) . 7_566
C11 N6 H6C 108.3 . .
Ni1 N6 H6C 108.3 7_566 .
C11 N6 H6D 108.3 . .
Ni1 N6 H6D 108.3 7_566 .
H6C N6 H6D 107.4 . .
C12 N7 H7A 120.0 . .
C12 N7 H7B 120.0 . .
H7A N7 H7B 120.0 . .
O3 Ni1 N5 89.29(15) 8_646 8_646
O3 Ni1 O2 86.74(13) 8_646 .
N5 Ni1 O2 94.22(16) 8_646 .
O3 Ni1 N3 174.43(15) 8_646 .
N5 Ni1 N3 95.33(18) 8_646 .
O2 Ni1 N3 89.81(16) . .
O3 Ni1 N6 84.31(15) 8_646 8_646
N5 Ni1 N6 86.83(18) 8_646 8_646
O2 Ni1 N6 170.97(15) . 8_646
N3 Ni1 N6 99.03(18) . 8_646
O3 Ni1 N2 89.93(17) 8_646 .
N5 Ni1 N2 177.9(2) 8_646 .
O2 Ni1 N2 83.80(18) . .
N3 Ni1 N2 85.3(2) . .
N6 Ni1 N2 95.02(19) 8_646 .
C7 O2 Ni1 120.5(4) . .
C12 O3 Ni1 122.0(3) . 7_566
F1 B1 F1 107.1(3) . 4_646
F1 B1 F1 114.4(6) . 2_755
F1 B1 F1 107.1(3) 4_646 2_755
F1 B1 F1 107.1(3) . 3_666
F1 B1 F1 114.4(6) 4_646 3_666
F1 B1 F1 107.1(3) 2_755 3_666
F2 B2 F3 113.8(8) . .
F2 B2 F5 110.3(10) . .
F3 B2 F5 108.3(8) . .
F2 B2 F4 110.3(8) . .
F3 B2 F4 106.4(8) . .
F5 B2 F4 107.5(7) . .
F7C B3C F6C 111.4(15) . .
F7C B3C F8C 111.0(15) . .
F6C B3C F8C 104(3) . .
F7B B3B F9B 107.2(15) . .
F7B B3B F8B 114.7(12) . .
F9B B3B F8B 112.1(11) . .
F7B B3B F6B 110.3(11) . .
F9B B3B F6B 108.6(11) . .
F8B B3B F6B 103.9(17) . .

loop_
_geom_bond_atom_site_label_1
_geom_bond_atom_site_label_2
_geom_bond_distance
_geom_bond_site_symmetry_2
C1A C2A 1.534(19) .
C1A H1A 0.9600 .
C1A H1B 0.9600 .
C1A H1C 0.9600 .
C2A O1A 1.242(15) .
C2A N1A 1.320(16) .
C1B C2B 1.546(18) .
C1B H1D 0.9600 .
C1B H1E 0.9600 .
C1B H1F 0.9600 .
C2B O1B 1.238(12) .
C2B N1B 1.320(15) .
C3 N1A 1.200(19) .
C3 C4 1.547(9) .
C3 N1B 1.72(2) .
C3 H3A 0.9700 .
C3 H3B 0.9700 .
C4 C7 1.534(8) .
C4 C5 1.542(11) .
C4 C6 1.564(9) .
C5 N2 1.461(9) .
C5 H5A 0.9700 .
C5 H5B 0.9700 .
C6 N3 1.489(7) .
C6 H6A 0.9700 .
C6 H6B 0.9700 .
C7 O2 1.238(6) .
C7 N4 1.303(7) .
C8 N4 1.452(7) .
C8 C9 1.558(6) .
C8 H8A 0.9700 .
C8 H8B 0.9700 .
C9 C11 1.525(7) .
C9 C12 1.531(6) .
C9 C10 1.534(7) .
C10 N5 1.486(6) .
C10 H10A 0.9700 .
C10 H10B 0.9700 .
C11 N6 1.460(6) .
C11 H11A 0.9700 .
C11 H11B 0.9700 .
C12 O3 1.245(5) .
C12 N7 1.309(6) .
N1A H1G 0.8600 .
N1B H1H 0.8600 .
N2 Ni1 2.126(5) .
N2 H2A 0.9000 .
N2 H2B 0.9000 .
N3 Ni1 2.092(4) .
N3 H3C 0.9000 .
N3 H3D 0.9000 .
N4 H4 0.8600 .
N5 Ni1 2.079(4) 7_566
N5 H5C 0.9000 .
N5 H5D 0.9000 .
N6 Ni1 2.101(4) 7_566
N6 H6C 0.9000 .
N6 H6D 0.9000 .
N7 H7A 0.8600 .
N7 H7B 0.8600 .
Ni1 O3 2.046(3) 8_646
Ni1 N5 2.079(4) 8_646
Ni1 O2 2.092(3) .
Ni1 N6 2.101(4) 8_646
O3 Ni1 2.046(3) 7_566
B1 F1 1.339(4) .
B1 F1 1.339(4) 4_646
B1 F1 1.339(4) 2_755
B1 F1 1.339(4) 3_666
B2 F2 1.299(10) .
B2 F3 1.331(11) .
B2 F5 1.340(11) .
B2 F4 1.406(11) .
B3C F7C 1.33(2) .
B3C F6C 1.34(2) .
B3C F8C 1.35(2) .
F6B B3B 1.378(12) .
F9B B3B 1.358(12) .
B3B F7B 1.354(12) .
B3B F8B 1.376(12) .
